data_7220808
loop_
_publ_author_name
'Jia, Jia'
'Xu, Jianing'
'Wang, Shengyan'
'Wang, Pengcheng'
'Gao, Lijuan'
'Yu, Miao'
'Fan, Yong'
'Wang, Li'

_publ_section_title
;
 Lanthanide coordination polymers constructed from
 5-(1H-tetrazol-5-yl)isophthalic acid ligand: white light emission and
 color tuning
;
_journal_issue 31
_journal_name_full CrystEngComm
_journal_page_first 6030
_journal_paper_doi 10.1039/C5CE00823A
_journal_volume 17
_journal_year 2015
_chemical_formula_sum 'C18 H26 N8 O18 Tb2'
_chemical_formula_weight 960.33
_chemical_name_systematic
; 
 ? 
;
_chemical_properties_physical Photo-sensitive
_space_group_IT_number 2
_symmetry_space_group_name_Hall '-P 1'
_symmetry_space_group_name_H-M 'P -1'
_atom_sites_solution_hydrogens geom
_atom_sites_solution_primary direct
_atom_sites_solution_secondary difmap
_audit_block_doi 10.5517/cc13jd67
_audit_creation_method SHELXL-97
_audit_update_record
;
2014-10-11 deposited with the CCDC.
2015-06-19 downloaded from the CCDC.
;
_cell_angle_alpha 116.8630(10)
_cell_angle_beta 107.2860(10)
_cell_angle_gamma 95.6960(10)
_cell_formula_units_Z 1
_cell_length_a 7.9698(4)
_cell_length_b 9.7137(5)
_cell_length_c 10.3770(5)
_cell_measurement_temperature 296(2)
_cell_volume 658.07(6)
_computing_structure_refinement 'SHELXL-97 (Sheldrick, 1997)'
_computing_structure_solution 'SHELXS-97 (Sheldrick, 1990)'
_diffrn_ambient_temperature 296(2)
_diffrn_measured_fraction_theta_full 0.990
_diffrn_measured_fraction_theta_max 0.990
_diffrn_radiation_monochromator graphite
_diffrn_radiation_source 'fine-focus sealed tube'
_diffrn_radiation_type MoK\a
_diffrn_radiation_wavelength 0.71073
_diffrn_reflns_av_R_equivalents 0.0330
_diffrn_reflns_av_sigmaI/netI 0.0552
_diffrn_reflns_limit_h_max 10
_diffrn_reflns_limit_h_min -7
_diffrn_reflns_limit_k_max 9
_diffrn_reflns_limit_k_min -12
_diffrn_reflns_limit_l_max 13
_diffrn_reflns_limit_l_min -13
_diffrn_reflns_number 4848
_diffrn_reflns_theta_full 28.31
_diffrn_reflns_theta_max 28.31
_diffrn_reflns_theta_min 2.38
_exptl_absorpt_coefficient_mu 5.435
_exptl_crystal_colour purple
_exptl_crystal_density_diffrn 2.423
_exptl_crystal_density_method 'not measured'
_exptl_crystal_description block
_exptl_crystal_F_000 464
_exptl_crystal_preparation Luminescent
_exptl_crystal_recrystallization_method hydrothermal
_refine_diff_density_max 0.744
_refine_diff_density_min -0.613
_refine_diff_density_rms 0.167
_refine_ls_extinction_method none
_refine_ls_goodness_of_fit_ref 1.039
_refine_ls_hydrogen_treatment mixed
_refine_ls_matrix_type full
_refine_ls_number_parameters 260
_refine_ls_number_reflns 3238
_refine_ls_number_restraints 0
_refine_ls_restrained_S_all 1.039
_refine_ls_R_factor_all 0.0275
_refine_ls_R_factor_gt 0.0259
_refine_ls_shift/su_max 0.003
_refine_ls_shift/su_mean 0.000
_refine_ls_structure_factor_coef Fsqd
_refine_ls_weighting_details 'calc w=1/[\s^2^(Fo^2^)+(0.0253P)^2^+0.0000P] where P=(Fo^2^+2Fc^2^)/3'
_refine_ls_weighting_scheme calc
_refine_ls_wR_factor_gt 0.0664
_refine_ls_wR_factor_ref 0.0674
_reflns_number_gt 3063
_reflns_number_total 3238
_reflns_threshold_expression >2sigma(I)
_cod_data_source_file c5ce00823a2.cif
_cod_data_source_block j
_cod_depositor_comments 'Adding full bibliography for 7220808--7220812.cif.'
_cod_original_sg_symbol_H-M P-1
_cod_database_code 7220808

loop_
_symmetry_equiv_pos_as_xyz
'x, y, z'
'-x, -y, -z'

loop_
_atom_site_label
_atom_site_type_symbol
_atom_site_fract_x
_atom_site_fract_y
_atom_site_fract_z
_atom_site_U_iso_or_equiv
_atom_site_adp_type
_atom_site_occupancy
_atom_site_symmetry_multiplicity
_atom_site_calc_flag
C7 C 0.1479(4) 0.5469(4) -0.1701(4) 0.0134(6) Uani 1 1 d
Tb1 Tb 0.207600(19) 0.203611(17) 0.303901(16) 0.01208(7) Uani 1 1 d
O1 O 0.1352(3) 0.2122(3) 0.0762(3) 0.0179(5) Uani 1 1 d
O2 O -0.1261(3) 0.0810(3) -0.1321(3) 0.0166(5) Uani 1 1 d
O3 O -0.2236(3) 0.2754(3) -0.5291(3) 0.0194(5) Uani 1 1 d
O4 O -0.1620(4) 0.5432(3) -0.4029(3) 0.0205(5) Uani 1 1 d
O7 O 0.4825(4) 0.2747(4) 0.2631(4) 0.0225(6) Uani 1 1 d
O6 O -0.1196(4) 0.1279(3) 0.1785(3) 0.0191(5) Uani 1 1 d
O9 O 0.4271(4) 0.0752(4) 0.3967(4) 0.0256(6) Uani 1 1 d
O8 O 0.4325(4) 0.3762(4) 0.5671(3) 0.0232(6) Uani 1 1 d
N5 N 0.5260(4) 0.7273(4) 0.2195(3) 0.0179(6) Uani 1 1 d
N6 N 0.6674(4) 0.8545(4) 0.2770(4) 0.0192(6) Uani 1 1 d
N7 N 0.6551(4) 0.8933(4) 0.1698(4) 0.0189(6) Uani 1 1 d
N8 N 0.5074(4) 0.7914(4) 0.0379(3) 0.0175(6) Uani 1 1 d
O5 O 0.0772(5) 0.1305(4) 0.4505(4) 0.0234(6) Uani 1 1 d
C9 C 0.0217(4) 0.1938(4) -0.0468(4) 0.0124(6) Uani 1 1 d
C4 C 0.0647(4) 0.3143(4) -0.0942(4) 0.0121(6) Uani 1 1 d
C3 C 0.2205(4) 0.4417(4) 0.0041(4) 0.0140(6) Uani 1 1 d
C6 C -0.0102(4) 0.4199(4) -0.2679(4) 0.0133(6) Uani 1 1 d
C8 C -0.1406(4) 0.4133(4) -0.4103(4) 0.0132(6) Uani 1 1 d
C1 C 0.4316(4) 0.6911(4) 0.0735(4) 0.0142(6) Uani 1 1 d
C2 C 0.2666(4) 0.5569(4) -0.0336(4) 0.0136(6) Uani 1 1 d
C5 C -0.0501(5) 0.3009(4) -0.2324(4) 0.0143(6) Uani 1 1 d
H3 H -0.176(6) 0.061(6) 0.183(5) 0.012(10) Uiso 1 1 d
H4 H -0.149(6) 0.117(6) 0.107(6) 0.021(14) Uiso 1 1 d
H6 H 0.571(8) 0.273(6) 0.313(7) 0.033(15) Uiso 1 1 d
H5 H 0.482(6) 0.244(6) 0.185(6) 0.018(12) Uiso 1 1 d
H7 H 0.433(9) 0.458(8) 0.607(8) 0.050(19) Uiso 1 1 d
H2 H -0.011(8) 0.152(7) 0.466(6) 0.031(14) Uiso 1 1 d
H8 H 0.458(8) 0.358(8) 0.647(8) 0.057(18) Uiso 1 1 d
H1 H 0.135(8) 0.126(7) 0.504(7) 0.030(17) Uiso 1 1 d
H11 H -0.159(5) 0.218(5) -0.298(4) 0.005(8) Uiso 1 1 d
H12 H 0.175(5) 0.629(5) -0.195(4) 0.006(8) Uiso 1 1 d
H13 H 0.297(6) 0.443(5) 0.089(5) 0.015(10) Uiso 1 1 d
H9 H 0.527(11) 0.115(10) 0.437(9) 0.09(3) Uiso 1 1 d
H10 H 0.407(8) -0.025(9) 0.323(8) 0.062(19) Uiso 1 1 d

loop_
_atom_site_aniso_label
_atom_site_aniso_U_11
_atom_site_aniso_U_22
_atom_site_aniso_U_33
_atom_site_aniso_U_23
_atom_site_aniso_U_13
_atom_site_aniso_U_12
C7 0.0142(15) 0.0121(15) 0.0117(15) 0.0055(13) 0.0039(12) 0.0011(12)
Tb1 0.01172(10) 0.01244(10) 0.01041(10) 0.00685(7) 0.00121(7) 0.00083(6)
O1 0.0179(12) 0.0196(13) 0.0159(12) 0.0123(11) 0.0022(10) 0.0007(10)
O2 0.0137(11) 0.0120(12) 0.0179(12) 0.0079(10) -0.0001(9) -0.0027(9)
O3 0.0194(13) 0.0154(12) 0.0138(12) 0.0047(10) -0.0005(10) 0.0017(10)
O4 0.0216(13) 0.0167(13) 0.0193(13) 0.0107(11) 0.0008(10) 0.0046(10)
O7 0.0151(13) 0.0350(17) 0.0171(14) 0.0151(13) 0.0031(11) 0.0058(12)
O6 0.0167(13) 0.0207(14) 0.0194(14) 0.0129(12) 0.0038(11) -0.0004(10)
O9 0.0217(15) 0.0228(15) 0.0277(15) 0.0124(13) 0.0041(12) 0.0075(12)
O8 0.0308(15) 0.0173(14) 0.0151(13) 0.0089(12) 0.0005(11) 0.0041(12)
N5 0.0154(14) 0.0200(15) 0.0152(14) 0.0103(13) 0.0014(11) -0.0009(12)
N6 0.0196(15) 0.0182(16) 0.0153(14) 0.0069(13) 0.0052(12) 0.0001(12)
N7 0.0181(14) 0.0198(15) 0.0167(14) 0.0106(13) 0.0038(12) -0.0004(12)
N8 0.0155(14) 0.0178(15) 0.0160(14) 0.0103(12) 0.0013(11) -0.0018(11)
O5 0.0189(14) 0.0347(17) 0.0205(14) 0.0172(13) 0.0076(12) 0.0063(12)
C9 0.0146(15) 0.0094(14) 0.0119(14) 0.0050(12) 0.0041(12) 0.0028(12)
C4 0.0149(15) 0.0122(15) 0.0094(14) 0.0062(13) 0.0038(12) 0.0032(12)
C3 0.0114(15) 0.0175(17) 0.0122(15) 0.0088(13) 0.0021(12) 0.0021(12)
C6 0.0142(15) 0.0125(15) 0.0116(15) 0.0057(13) 0.0039(12) 0.0034(12)
C8 0.0137(15) 0.0160(16) 0.0134(15) 0.0101(13) 0.0050(12) 0.0045(12)
C1 0.0117(15) 0.0156(16) 0.0132(15) 0.0067(13) 0.0035(12) 0.0025(12)
C2 0.0129(15) 0.0131(15) 0.0153(15) 0.0078(13) 0.0052(13) 0.0030(12)
C5 0.0138(15) 0.0135(16) 0.0117(15) 0.0062(13) 0.0015(12) -0.0001(13)

loop_
_atom_type_symbol
_atom_type_description
_atom_type_scat_dispersion_real
_atom_type_scat_dispersion_imag
_atom_type_scat_source
C C 0.0033 0.0016 'International Tables Vol C Tables 4.2.6.8 and 6.1.1.4'
H H 0.0000 0.0000 'International Tables Vol C Tables 4.2.6.8 and 6.1.1.4'
N N 0.0061 0.0033 'International Tables Vol C Tables 4.2.6.8 and 6.1.1.4'
O O 0.0106 0.0060 'International Tables Vol C Tables 4.2.6.8 and 6.1.1.4'
Tb Tb -0.1723 4.1537 'International Tables Vol C Tables 4.2.6.8 and 6.1.1.4'

loop_
_geom_angle_atom_site_label_1
_geom_angle_atom_site_label_2
_geom_angle_atom_site_label_3
_geom_angle
_geom_angle_site_symmetry_1
_geom_angle_site_symmetry_3
C6 C7 C2 119.8(3) . .
C6 C7 H12 120(2) . .
C2 C7 H12 120(2) . .
O1 Tb1 O4 83.11(9) . 2_565
O1 Tb1 O5 142.88(10) . .
O4 Tb1 O5 94.76(11) 2_565 .
O1 Tb1 O2 84.20(9) . 2
O4 Tb1 O2 156.00(9) 2_565 2
O5 Tb1 O2 83.30(10) . 2
O1 Tb1 O6 72.02(10) . .
O4 Tb1 O6 81.15(9) 2_565 .
O5 Tb1 O6 71.05(11) . .
O2 Tb1 O6 75.58(9) 2 .
O1 Tb1 O8 133.82(9) . .
O4 Tb1 O8 70.84(10) 2_565 .
O5 Tb1 O8 78.40(11) . .
O2 Tb1 O8 131.39(10) 2 .
O6 Tb1 O8 136.26(10) . .
O1 Tb1 O7 68.81(10) . .
O4 Tb1 O7 96.18(10) 2_565 .
O5 Tb1 O7 147.69(12) . .
O2 Tb1 O7 98.10(10) 2 .
O6 Tb1 O7 140.76(10) . .
O8 Tb1 O7 76.70(10) . .
O1 Tb1 O9 127.49(10) . .
O4 Tb1 O9 136.15(10) 2_565 .
O5 Tb1 O9 78.18(11) . .
O2 Tb1 O9 67.00(10) 2 .
O6 Tb1 O9 133.66(11) . .
O8 Tb1 O9 65.33(11) . .
O7 Tb1 O9 72.89(10) . .
C9 O1 Tb1 151.5(2) . .
C9 O2 Tb1 136.1(2) . 2
C8 O4 Tb1 158.8(2) . 2_565
Tb1 O7 H6 118(4) . .
Tb1 O7 H5 121(4) . .
H6 O7 H5 108(5) . .
Tb1 O6 H3 118(3) . .
Tb1 O6 H4 114(4) . .
H3 O6 H4 112(5) . .
Tb1 O9 H9 122(7) . .
Tb1 O9 H10 111(4) . .
H9 O9 H10 110(7) . .
Tb1 O8 H7 118(5) . .
Tb1 O8 H8 128(4) . .
H7 O8 H8 99(6) . .
C1 N5 N6 105.3(3) . .
N7 N6 N5 108.9(3) . .
N6 N7 N8 110.1(3) . .
C1 N8 N7 104.2(3) . .
Tb1 O5 H2 125(4) . .
Tb1 O5 H1 113(5) . .
H2 O5 H1 115(6) . .
O1 C9 O2 123.8(3) . .
O1 C9 C4 117.0(3) . .
O2 C9 C4 119.2(3) . .
C3 C4 C5 120.0(3) . .
C3 C4 C9 118.6(3) . .
C5 C4 C9 121.3(3) . .
C4 C3 C2 121.1(3) . .
C4 C3 H13 118(3) . .
C2 C3 H13 121(3) . .
C7 C6 C5 120.5(3) . .
C7 C6 C8 119.6(3) . .
C5 C6 C8 119.9(3) . .
O4 C8 O3 124.8(3) . .
O4 C8 C6 118.6(3) . .
O3 C8 C6 116.7(3) . .
N5 C1 N8 111.5(3) . .
N5 C1 C2 123.5(3) . .
N8 C1 C2 124.9(3) . .
C3 C2 C7 119.1(3) . .
C3 C2 C1 119.8(3) . .
C7 C2 C1 121.0(3) . .
C4 C5 C6 119.5(3) . .
C4 C5 H11 121(2) . .
C6 C5 H11 119(2) . .

loop_
_geom_bond_atom_site_label_1
_geom_bond_atom_site_label_2
_geom_bond_distance
_geom_bond_site_symmetry_2
C7 C6 1.392(5) .
C7 C2 1.405(5) .
C7 H12 0.97(4) .
Tb1 O1 2.303(2) .
Tb1 O4 2.314(3) 2_565
Tb1 O5 2.381(3) .
Tb1 O2 2.396(2) 2
Tb1 O6 2.402(3) .
Tb1 O8 2.416(3) .
Tb1 O7 2.443(3) .
Tb1 O9 2.462(3) .
O1 C9 1.247(4) .
O2 C9 1.273(4) .
O2 Tb1 2.396(2) 2
O3 C8 1.264(4) .
O4 C8 1.261(4) .
O4 Tb1 2.314(3) 2_565
O7 H6 0.75(6) .
O7 H5 0.73(5) .
O6 H3 0.78(5) .
O6 H4 0.67(5) .
O9 H9 0.75(8) .
O9 H10 0.88(7) .
O8 H7 0.71(7) .
O8 H8 0.90(7) .
N5 C1 1.331(4) .
N5 N6 1.346(4) .
N6 N7 1.308(4) .
N7 N8 1.351(4) .
N8 C1 1.338(4) .
O5 H2 0.79(6) .
O5 H1 0.63(6) .
C9 C4 1.507(4) .
C4 C3 1.384(5) .
C4 C5 1.391(5) .
C3 C2 1.392(5) .
C3 H13 0.90(4) .
C6 C5 1.399(5) .
C6 C8 1.502(5) .
C1 C2 1.465(5) .
C5 H11 0.94(4) .
